data_4336538
loop_
_publ_author_name
'Fabrizio Ortu'
'Graeme J. Moxey'
'Alexander J. Blake'
'William Lewis'
'Deborah L. Kays'

_publ_contact_author_address
;  School of Chemistry, University of Nottingham,
   University Park,
   Nottingham, NG7 2RD, United Kingdom
;
_publ_contact_author_email Deborah.Kays@nottingham.ac.uk
_publ_contact_author_fax '+44-(0) 115 951 3461'
_publ_contact_author_name 'Deborah L. Kays'
_publ_contact_author_phone '+49-(0) 115 951 3555'
_publ_section_title
;
 Alkaline Earth Complexes of Silylated Aminopyridinato Ligands: Homoleptic
 Compounds and Heterobimetallic Coordination Polymers
;
_journal_name_full 'Inorganic Chemistry'
_journal_page_first 12429
_journal_page_last 12439
_journal_paper_doi 10.1021/ic4012923
_journal_volume 52
_journal_year 2013
_chemical_formula_moiety 'C22 H39 Li Mg N4 Si2'
_chemical_formula_sum 'C22 H39 Li Mg N4 Si2'
_chemical_formula_weight 447.00
_chemical_name_systematic
;
 ?
;
_space_group_crystal_system monoclinic
_space_group_IT_number 9
_space_group_name_Hall 'C -2yc'
_space_group_name_H-M_alt 'C 1 c 1'
_symmetry_space_group_name_Hall 'C -2yc'
_symmetry_space_group_name_H-M 'C 1 c 1'
_atom_sites_solution_hydrogens geom
_audit_creation_method SHELXL-2012
_cell_angle_alpha 90
_cell_angle_beta 118.782(8)
_cell_angle_gamma 90
_cell_formula_units_Z 4
_cell_length_a 17.4769(10)
_cell_length_b 12.6948(5)
_cell_length_c 13.5233(8)
_cell_measurement_reflns_used 5576
_cell_measurement_temperature 90(2)
_cell_measurement_theta_max 74.2269
_cell_measurement_theta_min 3.7262
_cell_volume 2629.7(3)
_computing_cell_refinement
;
CrysAlisPro, Oxford Diffraction Ltd.,
Version 1.171.34.36 (release 02-08-2010 CrysAlis171 .NET)
(compiled Nov  6 2009,16:24:50)
;
_computing_data_collection
;
CrysAlisPro, Oxford Diffraction Ltd.,
Version 1.171.34.36 (release 02-08-2010 CrysAlis171 .NET)
(compiled Nov  6 2009,16:24:50)
;
_computing_data_reduction
;
CrysAlisPro, Oxford Diffraction Ltd.,
Version 1.171.34.36 (release 02-08-2010 CrysAlis171 .NET)
(compiled Nov  6 2009,16:24:50)
;
_computing_structure_refinement 'SHELXL-2012 (Sheldrick, 2012)'
_computing_structure_solution 'SHELXL-2012 (Sheldrick, 2012)'
_diffrn_ambient_temperature 90(2)
_diffrn_detector_area_resol_mean 10.3613
_diffrn_measured_fraction_theta_full 0.979
_diffrn_measured_fraction_theta_max 1.000
_diffrn_measurement_device_type 'SuperNova, Single source at offset), Atlas'
_diffrn_radiation_monochromator mirror
_diffrn_radiation_source 'SuperNova (Cu) x-ray Source'
_diffrn_radiation_type CuK\a
_diffrn_radiation_wavelength 1.54184
_diffrn_reflns_av_R_equivalents 0.0421
_diffrn_reflns_av_unetI/netI 0.0405
_diffrn_reflns_Laue_measured_fraction_full 0.979
_diffrn_reflns_Laue_measured_fraction_max 1.000
_diffrn_reflns_limit_h_max 20
_diffrn_reflns_limit_h_min -20
_diffrn_reflns_limit_k_max 15
_diffrn_reflns_limit_k_min -15
_diffrn_reflns_limit_l_max 16
_diffrn_reflns_limit_l_min -16
_diffrn_reflns_number 10380
_diffrn_reflns_point_group_measured_fraction_full 0.878
_diffrn_reflns_point_group_measured_fraction_max 0.897
_diffrn_reflns_theta_full 67.684
_diffrn_reflns_theta_max 66.594
_diffrn_reflns_theta_min 4.524
_exptl_absorpt_coefficient_mu 1.559
_exptl_absorpt_correction_T_max 0.999
_exptl_absorpt_correction_T_min 0.834
_exptl_absorpt_correction_type gaussian
_exptl_absorpt_process_details
;
CrysAlisPro, Oxford Diffraction Ltd., 
Version 1.171.34.36 (release 02-08-2010 CrysAlis171 .NET) 
(compiled Jan  5 2010,16:28:46) 
Analytical numeric absorption correction using a multifaceted crystal 
model based on expressions derived by R.C. Clark & J.S. Reid. 
(Clark, R. C. & Reid, J. S. (1995). Acta Cryst. A51, 887-897) 
;
_exptl_crystal_colour colourless
_exptl_crystal_density_diffrn 1.129
_exptl_crystal_description block
_exptl_crystal_F_000 968
_exptl_crystal_size_max 0.1964
_exptl_crystal_size_mid 0.1387
_exptl_crystal_size_min 0.0976
_refine_diff_density_max 0.653
_refine_diff_density_min -0.200
_refine_diff_density_rms 0.070
_refine_ls_abs_structure_details
;
 Flack x determined using 1418 quotients [(I+)-(I-)]/[(I+)+(I-)]
 (Parsons and Flack (2004), Acta Cryst. A60, s61).
;
_refine_ls_abs_structure_Flack 0.20(6)
_refine_ls_extinction_method none
_refine_ls_goodness_of_fit_ref 1.068
_refine_ls_hydrogen_treatment constr
_refine_ls_matrix_type full
_refine_ls_number_parameters 327
_refine_ls_number_reflns 4168
_refine_ls_number_restraints 350
_refine_ls_restrained_S_all 1.050
_refine_ls_R_factor_all 0.0556
_refine_ls_R_factor_gt 0.0476
_refine_ls_shift/su_max 0.000
_refine_ls_shift/su_mean 0.000
_refine_ls_structure_factor_coef Fsqd
_refine_ls_weighting_details
;
 w=1/[\s^2^(Fo^2^)+(0.0822P)^2^]
 where P=(Fo^2^+2Fc^2^)/3
;
_refine_ls_weighting_scheme calc
_refine_ls_wR_factor_gt 0.1189
_refine_ls_wR_factor_ref 0.1248
_reflns_Friedel_coverage 0.792
_reflns_Friedel_fraction_full 0.778
_reflns_Friedel_fraction_max 0.795
_reflns_number_gt 3597
_reflns_number_total 4168
_reflns_threshold_expression 'I > 2\s(I)'
_cod_data_source_file ic4012923_si_001_4.cif
_cod_data_source_block 11
_cod_database_code 4336538
_nottingham_internal_coll_name MGFOLC
_nottingham_internal_coll_number 9883
_nottingham_internal_coll_client FO/DLK
_nottingham_internal_coll_type custom
_nottingham_internal_coll_frame_time '15 and 60s'
_nottingham_internal_coll_frame_width '1 degree'
_nottingham_internal_coll_frame_method '\w scans'
_nottingham_internal_coll_user wl
_nottingham_internal_coll_date 30/11/2010
_nottingham_internal_process_user wl
_nottingham_internal_process_date 03/12/2010
_nottingham_internal_solution_user FO
_nottingham_internal_solution_date 03/7/2013
_nottingham_internal_refinement_user FO
_nottingham_internal_refinement_date 03/7/2013
_shelx_space_group_comment
;
The symmetry employed for this shelxl refinement is uniquely defined
by the following loop, which should always be used as a source of
symmetry information in preference to the above space-group names.
They are only intended as comments.
;
_shelxl_version_number 2012-9

loop_
_space_group_symop_operation_xyz
'x, y, z'
'x, -y, z+1/2'
'x+1/2, y+1/2, z'
'x+1/2, -y+1/2, z+1/2'

loop_
_atom_site_label
_atom_site_type_symbol
_atom_site_fract_x
_atom_site_fract_y
_atom_site_fract_z
_atom_site_U_iso_or_equiv
_atom_site_adp_type
_atom_site_occupancy
_atom_site_site_symmetry_order
_atom_site_calc_flag
_atom_site_refinement_flags_posn
_atom_site_refinement_flags_adp
_atom_site_refinement_flags_occupancy
_atom_site_disorder_assembly
_atom_site_disorder_group
Si1 Si -0.32819(9) -0.03296(12) -0.22777(14) 0.0239(4) Uani 1 1 d . U . . .
Si1A Si 0.07210(9) 0.03371(13) 0.02619(13) 0.0235(4) Uani 1 1 d . U . . .
Mg1 Mg -0.1173(5) -0.0032(4) -0.1993(10) 0.0200(8) Uani 0.720(7) 1 d D U P A 1
Mg1A Mg -0.1420(13) 0.0092(10) -0.007(2) 0.024(3) Uani 0.280(7) 1 d D U P A 2
N1 N -0.1177(4) -0.1694(4) -0.1838(5) 0.0257(11) Uani 1 1 d D U . . .
N1A N -0.1393(4) 0.1703(4) -0.0224(5) 0.0242(11) Uani 1 1 d D U . . .
N2 N -0.2190(3) -0.0659(4) -0.1689(5) 0.0248(10) Uani 1 1 d D U . . .
N2A N -0.0379(3) 0.0658(4) -0.0388(5) 0.0254(10) Uani 1 1 d D U . . .
C2 C -0.1902(4) -0.1664(5) -0.1709(6) 0.0249(11) Uani 1 1 d . U . . .
C2A C -0.0647(4) 0.1659(6) -0.0323(6) 0.0244(11) Uani 1 1 d . U . . .
C3 C -0.2292(5) -0.2616(6) -0.1619(7) 0.0305(14) Uani 1 1 d . U . . .
H3 H -0.2792 -0.2600 -0.1514 0.037 Uiso 1 1 calc R U . . .
C3A C -0.0245(5) 0.2607(5) -0.0361(6) 0.0274(12) Uani 1 1 d . U . . .
H3A H 0.0269 0.2594 -0.0435 0.033 Uiso 1 1 calc R U . . .
C4 C -0.1938(5) -0.3548(6) -0.1683(6) 0.0349(14) Uani 1 1 d . U . . .
H4 H -0.2197 -0.4189 -0.1631 0.042 Uiso 1 1 calc R U . . .
C4A C -0.0604(5) 0.3563(6) -0.0291(6) 0.0335(13) Uani 1 1 d . U . . .
H4A H -0.0345 0.4206 -0.0336 0.040 Uiso 1 1 calc R U . . .
C5 C -0.1195(5) -0.3577(6) -0.1826(7) 0.0359(14) Uani 1 1 d . U . . .
H5 H -0.0948 -0.4228 -0.1873 0.043 Uiso 1 1 calc R U . . .
C5A C -0.1336(5) 0.3575(6) -0.0157(7) 0.0358(14) Uani 1 1 d . U . . .
H5A H -0.1574 0.4225 -0.0084 0.043 Uiso 1 1 calc R U . . .
C6 C -0.0837(5) -0.2639(5) -0.1896(7) 0.0305(13) Uani 1 1 d . U . . .
C6A C -0.1726(5) 0.2624(5) -0.0129(7) 0.0302(13) Uani 1 1 d . U . . .
C7 C -0.0048(5) -0.2574(6) -0.2086(8) 0.0386(18) Uani 1 1 d . U . . .
H7A H -0.0245 -0.2520 -0.2896 0.058 Uiso 1 1 calc R U . . .
H7B H 0.0310 -0.3209 -0.1785 0.058 Uiso 1 1 calc R U . . .
H7C H 0.0300 -0.1953 -0.1699 0.058 Uiso 1 1 calc R U . . .
C7A C -0.2500(5) 0.2587(6) 0.0044(8) 0.0390(18) Uani 1 1 d . U . . .
H7AA H -0.3007 0.2347 -0.0651 0.059 Uiso 1 1 calc R U . . .
H7AB H -0.2614 0.3292 0.0238 0.059 Uiso 1 1 calc R U . . .
H7AC H -0.2390 0.2098 0.0659 0.059 Uiso 1 1 calc R U . . .
C8 C -0.3983(4) -0.1141(6) -0.3537(7) 0.0381(16) Uani 1 1 d . U . . .
H8A H -0.3694 -0.1234 -0.3996 0.057 Uiso 1 1 calc R U . . .
H8B H -0.4545 -0.0786 -0.3984 0.057 Uiso 1 1 calc R U . . .
H8C H -0.4082 -0.1832 -0.3293 0.057 Uiso 1 1 calc R U . . .
C8A C 0.0810(4) -0.1071(5) 0.0733(6) 0.0298(14) Uani 1 1 d . U . . .
H8AA H 0.0709 -0.1111 0.1385 0.045 Uiso 1 1 calc R U . . .
H8AB H 0.1395 -0.1339 0.0944 0.045 Uiso 1 1 calc R U . . .
H8AC H 0.0372 -0.1497 0.0115 0.045 Uiso 1 1 calc R U . . .
C9 C -0.3373(4) 0.1046(6) -0.2765(7) 0.0326(15) Uani 1 1 d . U . . .
H9A H -0.3009 0.1501 -0.2123 0.049 Uiso 1 1 calc R U . . .
H9B H -0.3983 0.1275 -0.3102 0.049 Uiso 1 1 calc R U . . .
H9C H -0.3175 0.1092 -0.3330 0.049 Uiso 1 1 calc R U . . .
C9A C 0.1393(4) 0.1151(6) 0.1564(6) 0.0351(15) Uani 1 1 d . U . . .
H9AA H 0.1342 0.1898 0.1358 0.053 Uiso 1 1 calc R U . . .
H9AB H 0.2006 0.0935 0.1904 0.053 Uiso 1 1 calc R U . . .
H9AC H 0.1180 0.1044 0.2108 0.053 Uiso 1 1 calc R U . . .
C10 C -0.3702(5) -0.0431(6) -0.1240(7) 0.0333(15) Uani 1 1 d . U . . .
H10A H -0.3620 -0.1152 -0.0947 0.050 Uiso 1 1 calc R U . . .
H10B H -0.4324 -0.0253 -0.1615 0.050 Uiso 1 1 calc R U . . .
H10C H -0.3380 0.0059 -0.0615 0.050 Uiso 1 1 calc R U . . .
C10A C 0.1196(5) 0.0479(7) -0.0714(7) 0.0381(16) Uani 1 1 d . U . . .
H10D H 0.0888 0.0008 -0.1362 0.057 Uiso 1 1 calc R U . . .
H10E H 0.1817 0.0293 -0.0312 0.057 Uiso 1 1 calc R U . . .
H10F H 0.1130 0.1209 -0.0978 0.057 Uiso 1 1 calc R U . . .
C11 C -0.1236(6) 0.0612(3) -0.3480(8) 0.0301(8) Uani 1 1 d . U . . .
H11A H -0.0873 0.0160 -0.3686 0.036 Uiso 0.720(7) 1 calc R U P A 1
H11B H -0.1847 0.0537 -0.4089 0.036 Uiso 0.720(7) 1 calc R U P A 1
H11C H -0.1515 0.0136 -0.3167 0.036 Uiso 0.280(7) 1 calc R U P A 2
H11D H -0.0602 0.0609 -0.2943 0.036 Uiso 0.280(7) 1 calc R U P A 2
C12 C -0.0964(6) 0.1755(8) -0.3508(10) 0.0303(12) Uani 0.720(7) 1 d . U P A 1
H12A H -0.0914 0.1866 -0.4199 0.036 Uiso 0.720(7) 1 calc R U P A 1
H12B H -0.0382 0.1881 -0.2850 0.036 Uiso 0.720(7) 1 calc R U P A 1
C12A C -0.1595(17) 0.180(2) -0.348(3) 0.030(2) Uani 0.280(7) 1 d . U P A 2
H12C H -0.2182 0.1901 -0.4140 0.036 Uiso 0.280(7) 1 calc R U P A 2
H12D H -0.1632 0.1929 -0.2784 0.036 Uiso 0.280(7) 1 calc R U P A 2
C13 C -0.1616(7) 0.2552(8) -0.3487(10) 0.0324(12) Uani 0.720(7) 1 d . U P A 1
H13A H -0.2190 0.2441 -0.4164 0.039 Uiso 0.720(7) 1 calc R U P A 1
H13B H -0.1688 0.2411 -0.2816 0.039 Uiso 0.720(7) 1 calc R U P A 1
C13A C -0.0980(17) 0.250(2) -0.355(3) 0.032(2) Uani 0.280(7) 1 d . U P A 2
H13C H -0.0945 0.2348 -0.4240 0.038 Uiso 0.280(7) 1 calc R U P A 2
H13D H -0.0396 0.2371 -0.2893 0.038 Uiso 0.280(7) 1 calc R U P A 2
C14 C -0.1357(10) 0.3676(19) -0.3458(15) 0.037(3) Uani 0.720(7) 1 d . U P A 1
H14A H -0.1317 0.3837 -0.4140 0.056 Uiso 0.720(7) 1 calc R U P A 1
H14B H -0.0788 0.3796 -0.2791 0.056 Uiso 0.720(7) 1 calc R U P A 1
H14C H -0.1795 0.4134 -0.3423 0.056 Uiso 0.720(7) 1 calc R U P A 1
C14A C -0.122(3) 0.373(5) -0.355(4) 0.033(5) Uani 0.280(7) 1 d . U P A 2
H14D H -0.1699 0.3914 -0.4298 0.050 Uiso 0.280(7) 1 calc R U P A 2
H14E H -0.0709 0.4159 -0.3379 0.050 Uiso 0.280(7) 1 calc R U P A 2
H14F H -0.1406 0.3847 -0.2981 0.050 Uiso 0.280(7) 1 calc R U P A 2
Li1 Li -0.132(3) -0.009(2) 0.005(5) 0.026(4) Uani 0.720(7) 1 d D U P A 1
Li1A Li -0.120(8) 0.012(3) -0.200(16) 0.021(4) Uani 0.280(7) 1 d D U P A 2

loop_
_atom_site_aniso_label
_atom_site_aniso_U_11
_atom_site_aniso_U_22
_atom_site_aniso_U_33
_atom_site_aniso_U_23
_atom_site_aniso_U_13
_atom_site_aniso_U_12
Si1 0.0185(8) 0.0240(9) 0.0296(9) -0.0026(7) 0.0119(7) -0.0011(5)
Si1A 0.0170(8) 0.0252(10) 0.0282(9) 0.0003(7) 0.0109(7) 0.0000(5)
Mg1 0.0179(13) 0.0208(17) 0.0235(12) -0.003(3) 0.0118(11) 0.000(2)
Mg1A 0.022(5) 0.010(4) 0.036(7) 0.002(5) 0.011(5) 0.007(4)
N1 0.022(2) 0.023(2) 0.028(3) 0.000(2) 0.0084(19) 0.003(2)
N1A 0.021(2) 0.023(2) 0.028(3) -0.002(2) 0.0105(19) 0.0024(19)
N2 0.020(2) 0.022(2) 0.034(2) -0.005(2) 0.0142(18) -0.0043(17)
N2A 0.022(2) 0.023(2) 0.029(2) -0.0002(19) 0.0097(17) 0.0031(17)
C2 0.023(2) 0.023(2) 0.026(2) -0.0017(19) 0.0089(19) -0.0004(18)
C2A 0.021(2) 0.025(2) 0.023(2) 0.002(2) 0.0074(19) 0.0002(18)
C3 0.029(3) 0.028(3) 0.030(3) 0.002(2) 0.011(2) -0.004(2)
C3A 0.026(3) 0.024(3) 0.029(3) 0.000(2) 0.010(2) -0.004(2)
C4 0.038(3) 0.022(3) 0.035(3) 0.003(2) 0.010(2) -0.004(2)
C4A 0.037(3) 0.023(3) 0.032(3) -0.001(2) 0.009(2) -0.002(2)
C5 0.036(3) 0.025(2) 0.036(3) -0.001(2) 0.009(2) 0.008(3)
C5A 0.037(3) 0.025(3) 0.035(3) -0.003(3) 0.009(2) 0.005(2)
C6 0.027(2) 0.028(2) 0.030(3) -0.001(2) 0.008(2) 0.007(2)
C6A 0.029(3) 0.027(2) 0.028(3) -0.002(2) 0.008(2) 0.005(2)
C7 0.029(4) 0.040(4) 0.046(5) -0.006(3) 0.017(3) 0.011(3)
C7A 0.031(4) 0.036(4) 0.047(5) -0.008(3) 0.016(4) 0.009(3)
C8 0.026(3) 0.039(4) 0.044(4) -0.005(3) 0.013(3) 0.000(3)
C8A 0.026(3) 0.021(3) 0.037(3) 0.006(3) 0.011(3) 0.006(2)
C9 0.022(3) 0.037(4) 0.038(4) -0.005(3) 0.013(3) -0.001(2)
C9A 0.031(3) 0.031(3) 0.034(3) -0.007(3) 0.008(3) -0.001(3)
C10 0.030(3) 0.036(3) 0.039(4) 0.003(3) 0.021(3) 0.002(2)
C10A 0.025(3) 0.051(4) 0.042(4) 0.004(3) 0.019(3) 0.005(3)
C11 0.035(2) 0.0308(16) 0.0266(17) 0.003(3) 0.0166(16) 0.006(3)
C12 0.028(2) 0.035(2) 0.032(2) 0.008(3) 0.0171(19) 0.003(3)
C12A 0.028(3) 0.033(3) 0.032(3) 0.004(4) 0.017(3) 0.006(4)
C13 0.027(2) 0.036(3) 0.036(2) 0.006(3) 0.016(2) 0.004(3)
C13A 0.027(3) 0.034(3) 0.035(3) 0.006(4) 0.016(3) 0.005(4)
C14 0.031(5) 0.036(4) 0.046(4) 0.009(4) 0.020(4) -0.003(4)
C14A 0.028(7) 0.033(6) 0.043(6) 0.003(6) 0.020(6) 0.007(6)
Li1 0.023(7) 0.020(7) 0.031(7) 0.007(7) 0.011(7) 0.002(6)
Li1A 0.018(5) 0.024(5) 0.023(5) -0.002(6) 0.012(5) -0.001(6)

loop_
_atom_type_symbol
_atom_type_description
_atom_type_scat_dispersion_real
_atom_type_scat_dispersion_imag
_atom_type_scat_source
C C 0.0181 0.0091 'International Tables Vol C Tables 4.2.6.8 and 6.1.1.4'
H H 0.0000 0.0000 'International Tables Vol C Tables 4.2.6.8 and 6.1.1.4'
Li Li 0.0008 0.0003 'International Tables Vol C Tables 4.2.6.8 and 6.1.1.4'
Mg Mg 0.1719 0.1771 'International Tables Vol C Tables 4.2.6.8 and 6.1.1.4'
N N 0.0311 0.0180 'International Tables Vol C Tables 4.2.6.8 and 6.1.1.4'
Si Si 0.2541 0.3302 'International Tables Vol C Tables 4.2.6.8 and 6.1.1.4'

loop_
_geom_angle_atom_site_label_1
_geom_angle_atom_site_label_2
_geom_angle_atom_site_label_3
_geom_angle
_geom_angle_site_symmetry_1
_geom_angle_site_symmetry_3
N2 Si1 C9 106.2(3) . .
N2 Si1 C8 112.5(3) . .
C9 Si1 C8 107.0(4) . .
N2 Si1 C10 112.5(3) . .
C9 Si1 C10 109.6(3) . .
C8 Si1 C10 108.9(3) . .
N2A Si1A C10A 112.3(3) . .
N2A Si1A C8A 106.6(3) . .
C10A Si1A C8A 109.7(3) . .
N2A Si1A C9A 112.6(3) . .
C10A Si1A C9A 108.5(3) . .
C8A Si1A C9A 107.0(4) . .
N1 Mg1 N2A 109.9(5) . .
N1 Mg1 C11 118.4(5) . .
N2A Mg1 C11 121.3(4) . .
N1 Mg1 N2 64.7(2) . .
N2A Mg1 N2 98.6(5) . .
C11 Mg1 N2 130.5(6) . .
N1A Mg1A N2 111.9(11) . .
N1A Mg1A N2A 66.0(5) . .
N2 Mg1A N2A 96.9(11) . .
N1A Mg1A C11 119.9(12) . 2
N2 Mg1A C11 122.3(7) . 2
N2A Mg1A C11 125.5(11) . 2
C6 N1 C2 119.6(6) . .
C6 N1 Mg1 148.3(5) . .
C2 N1 Mg1 91.8(4) . .
C6 N1 Li1A 149.8(15) . .
C2 N1 Li1A 90.3(14) . .
C6A N1A C2A 121.4(6) . .
C6A N1A Mg1A 145.7(8) . .
C2A N1A Mg1A 92.1(7) . .
C6A N1A Li1 147.5(12) . .
C2A N1A Li1 89.4(11) . .
C2 N2 Si1 123.3(4) . .
C2 N2 Mg1A 111.9(6) . .
Si1 N2 Mg1A 111.8(5) . .
C2 N2 Mg1 89.8(4) . .
Si1 N2 Mg1 130.6(4) . .
C2 N2 Li1A 95.0(12) . .
Si1 N2 Li1A 127(3) . .
Mg1A N2 Li1A 80(5) . .
C2 N2 Li1 104.6(9) . .
Si1 N2 Li1 116.9(10) . .
Mg1 N2 Li1 82.6(12) . .
C2A N2A Si1A 120.9(4) . .
C2A N2A Li1A 106.6(17) . .
Si1A N2A Li1A 119.9(15) . .
C2A N2A Mg1 111.9(5) . .
Si1A N2A Mg1 116.2(3) . .
C2A N2A Mg1A 87.1(5) . .
Si1A N2A Mg1A 130.5(6) . .
Li1A N2A Mg1A 82.7(17) . .
C2A N2A Li1 93.5(9) . .
Si1A N2A Li1 123.3(11) . .
Mg1 N2A Li1 83.8(15) . .
N1 C2 N2 113.7(5) . .
N1 C2 C3 120.1(6) . .
N2 C2 C3 126.2(6) . .
N2A C2A N1A 114.4(6) . .
N2A C2A C3A 126.7(6) . .
N1A C2A C3A 118.9(6) . .
C4 C3 C2 118.9(7) . .
C4 C3 H3 120.5 . .
C2 C3 H3 120.5 . .
C4A C3A C2A 119.5(7) . .
C4A C3A H3A 120.2 . .
C2A C3A H3A 120.2 . .
C3 C4 C5 120.8(7) . .
C3 C4 H4 119.6 . .
C5 C4 H4 119.6 . .
C5A C4A C3A 119.9(7) . .
C5A C4A H4A 120.1 . .
C3A C4A H4A 120.1 . .
C6 C5 C4 118.2(7) . .
C6 C5 H5 120.9 . .
C4 C5 H5 120.9 . .
C4A C5A C6A 119.4(7) . .
C4A C5A H5A 120.3 . .
C6A C5A H5A 120.3 . .
N1 C6 C5 122.4(7) . .
N1 C6 C7 114.8(6) . .
C5 C6 C7 122.7(6) . .
N1A C6A C5A 120.8(7) . .
N1A C6A C7A 117.4(6) . .
C5A C6A C7A 121.8(6) . .
C6 C7 H7A 109.5 . .
C6 C7 H7B 109.5 . .
H7A C7 H7B 109.5 . .
C6 C7 H7C 109.5 . .
H7A C7 H7C 109.5 . .
H7B C7 H7C 109.5 . .
C6A C7A H7AA 109.5 . .
C6A C7A H7AB 109.5 . .
H7AA C7A H7AB 109.5 . .
C6A C7A H7AC 109.5 . .
H7AA C7A H7AC 109.5 . .
H7AB C7A H7AC 109.5 . .
Si1 C8 H8A 109.5 . .
Si1 C8 H8B 109.5 . .
H8A C8 H8B 109.5 . .
Si1 C8 H8C 109.5 . .
H8A C8 H8C 109.5 . .
H8B C8 H8C 109.5 . .
Si1A C8A H8AA 109.5 . .
Si1A C8A H8AB 109.5 . .
H8AA C8A H8AB 109.5 . .
Si1A C8A H8AC 109.5 . .
H8AA C8A H8AC 109.5 . .
H8AB C8A H8AC 109.5 . .
Si1 C9 H9A 109.5 . .
Si1 C9 H9B 109.5 . .
H9A C9 H9B 109.5 . .
Si1 C9 H9C 109.5 . .
H9A C9 H9C 109.5 . .
H9B C9 H9C 109.5 . .
Si1A C9A H9AA 109.5 . .
Si1A C9A H9AB 109.5 . .
H9AA C9A H9AB 109.5 . .
Si1A C9A H9AC 109.5 . .
H9AA C9A H9AC 109.5 . .
H9AB C9A H9AC 109.5 . .
Si1 C10 H10A 109.5 . .
Si1 C10 H10B 109.5 . .
H10A C10 H10B 109.5 . .
Si1 C10 H10C 109.5 . .
H10A C10 H10C 109.5 . .
H10B C10 H10C 109.5 . .
Si1A C10A H10D 109.5 . .
Si1A C10A H10E 109.5 . .
H10D C10A H10E 109.5 . .
Si1A C10A H10F 109.5 . .
H10D C10A H10F 109.5 . .
H10E C10A H10F 109.5 . .
C12 C11 Mg1 120.8(7) . .
C12A C11 Mg1A 119.8(12) . 2_554
C12 C11 H11A 107.1 . .
Mg1 C11 H11A 107.1 . .
C12 C11 H11B 107.1 . .
Mg1 C11 H11B 107.1 . .
H11A C11 H11B 106.8 . .
C12A C11 H11C 107.4 . .
Mg1A C11 H11C 107.4 2_554 .
C12A C11 H11D 107.4 . .
Mg1A C11 H11D 107.4 2_554 .
H11C C11 H11D 106.9 . .
C11 C12 C13 112.4(7) . .
C11 C12 Li1 47.3(11) . 2_554
C13 C12 Li1 127.5(12) . 2_554
C11 C12 H12A 109.1 . .
C13 C12 H12A 109.1 . .
Li1 C12 H12A 61.8 2_554 .
C11 C12 H12B 109.1 . .
C13 C12 H12B 109.1 . .
Li1 C12 H12B 123.1 2_554 .
H12A C12 H12B 107.9 . .
C13A C12A C11 106.0(18) . .
C13A C12A H12C 110.5 . .
C11 C12A H12C 110.5 . .
C13A C12A H12D 110.5 . .
C11 C12A H12D 110.5 . .
H12C C12A H12D 108.7 . .
C14 C13 C12 114.3(10) . .
C14 C13 H13A 108.7 . .
C12 C13 H13A 108.7 . .
C14 C13 H13B 108.7 . .
C12 C13 H13B 108.7 . .
H13A C13 H13B 107.6 . .
C12A C13A C14A 113(2) . .
C12A C13A H13C 108.9 . .
C14A C13A H13C 108.9 . .
C12A C13A H13D 108.9 . .
C14A C13A H13D 108.9 . .
H13C C13A H13D 107.7 . .
C13 C14 H14A 109.5 . .
C13 C14 H14B 109.5 . .
H14A C14 H14B 109.5 . .
C13 C14 H14C 109.5 . .
H14A C14 H14C 109.5 . .
H14B C14 H14C 109.5 . .
C13A C14A H14D 109.5 . .
C13A C14A H14E 109.5 . .
H14D C14A H14E 109.5 . .
C13A C14A H14F 109.5 . .
H14D C14A H14F 109.5 . .
H14E C14A H14F 109.5 . .
C11 Li1 N2A 134(3) 2 .
C11 Li1 N2 128.0(18) 2 .
N2A Li1 N2 95(2) . .
C11 Li1 N1A 117(2) 2 .
N2A Li1 N1A 61.7(9) . .
N2 Li1 N1A 101.4(19) . .
C11 Li1 C12 33.5(6) 2 2
N2A Li1 C12 125.6(17) . 2
N2 Li1 C12 107.8(13) . 2
N1A Li1 C12 149(3) . 2
N2A Li1A N2 99(6) . .
N2A Li1A N1 105(6) . .
N2 Li1A N1 60.9(11) . .

loop_
_geom_bond_atom_site_label_1
_geom_bond_atom_site_label_2
_geom_bond_distance
_geom_bond_site_symmetry_2
Si1 N2 1.729(5) .
Si1 C9 1.846(8) .
Si1 C8 1.858(8) .
Si1 C10 1.875(7) .
Si1A N2A 1.734(5) .
Si1A C10A 1.875(7) .
Si1A C8A 1.879(7) .
Si1A C9A 1.886(7) .
Mg1 N1 2.121(7) .
Mg1 N2A 2.122(13) .
Mg1 C11 2.124(13) .
Mg1 N2 2.159(7) .
Mg1A N1A 2.058(13) .
Mg1A N2 2.16(3) .
Mg1A N2A 2.18(2) .
Mg1A C11 2.21(3) 2
N1 C6 1.358(8) .
N1 C2 1.360(8) .
N1 Li1A 2.32(4) .
N1A C6A 1.340(9) .
N1A C2A 1.374(8) .
N1A Li1 2.30(3) .
N2 C2 1.375(9) .
N2 Li1A 2.20(5) .
N2 Li1 2.22(6) .
N2A C2A 1.372(9) .
N2A Li1A 2.06(18) .
N2A Li1 2.20(4) .
C2 C3 1.422(10) .
C2A C3A 1.407(10) .
C3 C4 1.357(11) .
C3 H3 0.9500 .
C3A C4A 1.391(11) .
C3A H3A 0.9500 .
C4 C5 1.402(11) .
C4 H4 0.9500 .
C4A C5A 1.376(11) .
C4A H4A 0.9500 .
C5 C6 1.369(11) .
C5 H5 0.9500 .
C5A C6A 1.396(11) .
C5A H5A 0.9500 .
C6 C7 1.522(10) .
C6A C7A 1.479(10) .
C7 H7A 0.9800 .
C7 H7B 0.9800 .
C7 H7C 0.9800 .
C7A H7AA 0.9800 .
C7A H7AB 0.9800 .
C7A H7AC 0.9800 .
C8 H8A 0.9800 .
C8 H8B 0.9800 .
C8 H8C 0.9800 .
C8A H8AA 0.9800 .
C8A H8AB 0.9800 .
C8A H8AC 0.9800 .
C9 H9A 0.9800 .
C9 H9B 0.9800 .
C9 H9C 0.9800 .
C9A H9AA 0.9800 .
C9A H9AB 0.9800 .
C9A H9AC 0.9800 .
C10 H10A 0.9800 .
C10 H10B 0.9800 .
C10 H10C 0.9800 .
C10A H10D 0.9800 .
C10A H10E 0.9800 .
C10A H10F 0.9800 .
C11 C12 1.533(11) .
C11 C12A 1.63(3) .
C11 Mg1A 2.21(3) 2_554
C11 H11A 0.9900 .
C11 H11B 0.9900 .
C11 H11C 0.9900 .
C11 H11D 0.9900 .
C12 C13 1.535(14) .
C12 Li1 2.74(4) 2_554
C12 H12A 0.9900 .
C12 H12B 0.9900 .
C12A C13A 1.43(4) .
C12A H12C 0.9900 .
C12A H12D 0.9900 .
C13 C14 1.49(3) .
C13 H13A 0.9900 .
C13 H13B 0.9900 .
C13A C14A 1.61(7) .
C13A H13C 0.9900 .
C13A H13D 0.9900 .
C14 H14A 0.9800 .
C14 H14B 0.9800 .
C14 H14C 0.9800 .
C14A H14D 0.9800 .
C14A H14E 0.9800 .
C14A H14F 0.9800 .
Li1 C11 2.04(5) 2
Li1 C12 2.74(4) 2

loop_
_geom_torsion_atom_site_label_1
_geom_torsion_atom_site_label_2
_geom_torsion_atom_site_label_3
_geom_torsion_atom_site_label_4
_geom_torsion
_geom_torsion_site_symmetry_1
_geom_torsion_site_symmetry_4
C9 Si1 N2 C2 -148.7(6) . .
C8 Si1 N2 C2 -32.0(7) . .
C10 Si1 N2 C2 91.5(6) . .
C9 Si1 N2 Mg1A 73.3(6) . .
C8 Si1 N2 Mg1A -170.0(6) . .
C10 Si1 N2 Mg1A -46.5(6) . .
C9 Si1 N2 Mg1 -24.9(6) . .
C8 Si1 N2 Mg1 91.8(6) . .
C10 Si1 N2 Mg1 -144.8(5) . .
C9 Si1 N2 Li1A -21(5) . .
C8 Si1 N2 Li1A 96(5) . .
C10 Si1 N2 Li1A -140(5) . .
C9 Si1 N2 Li1 79.2(11) . .
C8 Si1 N2 Li1 -164.1(11) . .
C10 Si1 N2 Li1 -40.7(11) . .
C10A Si1A N2A C2A -93.0(6) . .
C8A Si1A N2A C2A 146.8(5) . .
C9A Si1A N2A C2A 29.8(6) . .
C10A Si1A N2A Li1A 43.8(19) . .
C8A Si1A N2A Li1A -76.4(19) . .
C9A Si1A N2A Li1A 166.6(19) . .
C10A Si1A N2A Mg1 48.1(5) . .
C8A Si1A N2A Mg1 -72.1(4) . .
C9A Si1A N2A Mg1 170.9(4) . .
C10A Si1A N2A Mg1A 151.1(9) . .
C8A Si1A N2A Mg1A 31.0(9) . .
C9A Si1A N2A Mg1A -86.1(9) . .
C10A Si1A N2A Li1 148.4(16) . .
C8A Si1A N2A Li1 28.2(16) . .
C9A Si1A N2A Li1 -88.8(16) . .
C6 N1 C2 N2 -178.6(6) . .
Mg1 N1 C2 N2 -3.0(7) . .
Li1A N1 C2 N2 -3(5) . .
C6 N1 C2 C3 0.9(11) . .
Mg1 N1 C2 C3 176.5(7) . .
Li1A N1 C2 C3 177(5) . .
Si1 N2 C2 N1 143.8(5) . .
Mg1A N2 C2 N1 -78.3(9) . .
Mg1 N2 C2 N1 3.0(7) . .
Li1A N2 C2 N1 3(5) . .
Li1 N2 C2 N1 -79.3(13) . .
Si1 N2 C2 C3 -35.7(10) . .
Mg1A N2 C2 C3 102.3(9) . .
Mg1 N2 C2 C3 -176.5(8) . .
Li1A N2 C2 C3 -176(5) . .
Li1 N2 C2 C3 101.3(13) . .
Si1A N2A C2A N1A -142.5(5) . .
Li1A N2A C2A N1A 75.8(17) . .
Mg1 N2A C2A N1A 74.8(7) . .
Mg1A N2A C2A N1A -5.8(9) . .
Li1 N2A C2A N1A -9.9(16) . .
Si1A N2A C2A C3A 38.3(10) . .
Li1A N2A C2A C3A -103.4(18) . .
Mg1 N2A C2A C3A -104.4(8) . .
Mg1A N2A C2A C3A 175.0(10) . .
Li1 N2A C2A C3A 170.9(16) . .
C6A N1A C2A N2A 178.7(7) . .
Mg1A N1A C2A N2A 6.1(10) . .
Li1 N1A C2A N2A 9.4(16) . .
C6A N1A C2A C3A -2.1(10) . .
Mg1A N1A C2A C3A -174.6(10) . .
Li1 N1A C2A C3A -171.3(16) . .
N1 C2 C3 C4 -1.2(12) . .
N2 C2 C3 C4 178.3(7) . .
N2A C2A C3A C4A 179.6(7) . .
N1A C2A C3A C4A 0.4(11) . .
C2 C3 C4 C5 0.6(12) . .
C2A C3A C4A C5A 1.6(12) . .
C3 C4 C5 C6 0.2(12) . .
C3A C4A C5A C6A -2.0(12) . .
C2 N1 C6 C5 -0.1(12) . .
Mg1 N1 C6 C5 -171.6(10) . .
Li1A N1 C6 C5 -171(9) . .
C2 N1 C6 C7 177.7(7) . .
Mg1 N1 C6 C7 6.2(16) . .
Li1A N1 C6 C7 6(9) . .
C4 C5 C6 N1 -0.4(12) . .
C4 C5 C6 C7 -178.1(8) . .
C2A N1A C6A C5A 1.7(11) . .
Mg1A N1A C6A C5A 168.4(15) . .
Li1 N1A C6A C5A 161(3) . .
C2A N1A C6A C7A -176.4(7) . .
Mg1A N1A C6A C7A -9.6(19) . .
Li1 N1A C6A C7A -17(3) . .
C4A C5A C6A N1A 0.4(12) . .
C4A C5A C6A C7A 178.3(8) . .
C12A C11 C12 C13 0.3(18) . .
Mg1 C11 C12 C13 -71.0(11) . .
Mg1A C11 C12 C13 118.5(10) 2_554 .
C12A C11 C12 Li1 -120.7(18) . 2_554
Mg1 C11 C12 Li1 168.0(15) . 2_554
Mg1A C11 C12 Li1 -2.5(18) 2_554 2_554
C12 C11 C12A C13A 1.3(16) . .
Mg1 C11 C12A C13A 125.2(19) . .
Mg1A C11 C12A C13A -77(2) 2_554 .
C11 C12 C13 C14 177.3(11) . .
Li1 C12 C13 C14 -130.2(17) 2_554 .
C11 C12A C13A C14A -180(2) . .
